data_4131494
loop_
_publ_author_name
'Hung, Chen-Hsun'
'Gandeepan, Parthasarathy'
'Cheng, Lin-Chieh'
'Chen, Liang-Yu'
'Cheng, Mu-Jeng'
'Cheng, Chien-Hong'

_publ_section_title
;
 Experimental and Theoretical Studies on Iron-Promoted Oxidative
 Annulation of Arylglyoxal with Alkyne: Unusual Addition and Migration on
 the Aryl Ring.
;
_journal_issue 47
_journal_name_full 'Journal of the American Chemical Society'
_journal_page_first 17015
_journal_page_last 17021
_journal_paper_doi 10.1021/jacs.7b05981
_journal_volume 139
_journal_year 2017
_chemical_formula_sum 'C24 H15 F3 O2'
_chemical_formula_weight 392.36
_space_group_crystal_system triclinic
_space_group_IT_number 2
_space_group_name_Hall '-P 1'
_space_group_name_H-M_alt 'P -1'
_atom_sites_solution_hydrogens geom
_audit_creation_method SHELXL-2014/6
_cell_angle_alpha 100.180(2)
_cell_angle_beta 99.217(3)
_cell_angle_gamma 109.994(2)
_cell_formula_units_Z 2
_cell_length_a 8.6883(6)
_cell_length_b 8.9079(6)
_cell_length_c 12.8744(9)
_cell_measurement_reflns_used 8142
_cell_measurement_temperature 100(2)
_cell_measurement_theta_max 66.5632
_cell_measurement_theta_min 3.5917
_cell_volume 895.01(11)
_computing_cell_refinement 'SAINT V8.34A (Bruker AXS Inc., 2013)'
_computing_data_collection 'Bruker APEX2'
_computing_data_reduction 'SAINT V8.34A (Bruker AXS Inc., 2013)'
_computing_molecular_graphics 'Bruker SHELXTL'
_computing_publication_material 'Bruker SHELXTL'
_computing_structure_refinement 'SHELXL-2014/6 (Sheldrick, 2014)'
_diffrn_ambient_temperature 100(2)
_diffrn_detector_area_resol_mean 8.3333
_diffrn_measured_fraction_theta_full 0.961
_diffrn_measured_fraction_theta_max 0.985
_diffrn_measurement_device_type 'Bruker APEX-II CCD'
_diffrn_measurement_method '\f and \w scans'
_diffrn_radiation_type CuK\a
_diffrn_radiation_wavelength 1.54178
_diffrn_reflns_av_R_equivalents 0.0236
_diffrn_reflns_av_unetI/netI 0.0213
_diffrn_reflns_Laue_measured_fraction_full 0.961
_diffrn_reflns_Laue_measured_fraction_max 0.985
_diffrn_reflns_limit_h_max 10
_diffrn_reflns_limit_h_min -10
_diffrn_reflns_limit_k_max 10
_diffrn_reflns_limit_k_min -10
_diffrn_reflns_limit_l_max 15
_diffrn_reflns_limit_l_min -15
_diffrn_reflns_number 11061
_diffrn_reflns_point_group_measured_fraction_full 0.961
_diffrn_reflns_point_group_measured_fraction_max 0.985
_diffrn_reflns_theta_full 67.679
_diffrn_reflns_theta_max 66.558
_diffrn_reflns_theta_min 3.592
_exptl_absorpt_coefficient_mu 0.954
_exptl_absorpt_correction_T_max 0.9492
_exptl_absorpt_correction_T_min 0.7431
_exptl_absorpt_correction_type multi-scan
_exptl_absorpt_process_details 'SADABS V2014/4 (Bruker AXS Inc.)'
_exptl_crystal_colour Red
_exptl_crystal_density_diffrn 1.456
_exptl_crystal_density_meas ?
_exptl_crystal_density_method 'not measured'
_exptl_crystal_description Lump
_exptl_crystal_F_000 404
_exptl_crystal_size_max 0.20
_exptl_crystal_size_mid 0.18
_exptl_crystal_size_min 0.15
_refine_diff_density_max 0.257
_refine_diff_density_min -0.241
_refine_diff_density_rms 0.043
_refine_ls_extinction_method none
_refine_ls_goodness_of_fit_ref 1.048
_refine_ls_hydrogen_treatment constr
_refine_ls_matrix_type full
_refine_ls_number_parameters 263
_refine_ls_number_reflns 3111
_refine_ls_number_restraints 0
_refine_ls_restrained_S_all 1.048
_refine_ls_R_factor_all 0.0349
_refine_ls_R_factor_gt 0.0339
_refine_ls_shift/su_max 0.001
_refine_ls_shift/su_mean 0.000
_refine_ls_structure_factor_coef Fsqd
_refine_ls_weighting_details 'w=1/[\s^2^(Fo^2^)+(0.0448P)^2^+0.3932P] where P=(Fo^2^+2Fc^2^)/3'
_refine_ls_weighting_scheme calc
_refine_ls_wR_factor_gt 0.0890
_refine_ls_wR_factor_ref 0.0900
_reflns_Friedel_coverage 0.000
_reflns_number_gt 2984
_reflns_number_total 3111
_reflns_threshold_expression 'I > 2\s(I)'
_cod_data_source_file ja7b05981_si_002.cif
_cod_data_source_block cu_170208LT_0m
_cod_depositor_comments
;
The following automatic conversions were performed:

data item '_exptl_crystal_density_meas' value 'not measured' was
changed to '?' -- the value is perceived as not measured.

Automatic conversion script
Id: cif_fix_values 6909 2019-04-08 15:41:33Z antanas 
;
_cod_database_code 4131494
_shelx_space_group_comment
;
The symmetry employed for this shelxl refinement is uniquely defined
by the following loop, which should always be used as a source of
symmetry information in preference to the above space-group names.
They are only intended as comments.
;
_shelxl_version_number 2014/6

loop_
_space_group_symop_operation_xyz
'x, y, z'
'-x, -y, -z'

loop_
_atom_site_label
_atom_site_type_symbol
_atom_site_fract_x
_atom_site_fract_y
_atom_site_fract_z
_atom_site_U_iso_or_equiv
_atom_site_adp_type
_atom_site_occupancy
_atom_site_site_symmetry_order
_atom_site_calc_flag
_atom_site_refinement_flags_posn
_atom_site_refinement_flags_adp
F1 F 0.15373(10) -0.02348(10) 0.54500(7) 0.0337(2) Uani 1 1 d . .
F2 F 0.34463(11) -0.00693(11) 0.45586(7) 0.0370(2) Uani 1 1 d . .
F3 F 0.19440(10) 0.13643(10) 0.43670(6) 0.0289(2) Uani 1 1 d . .
O1 O 0.79062(11) 0.90580(11) 1.11215(7) 0.0199(2) Uani 1 1 d . .
O2 O 0.55714(11) 0.66214(11) 0.94765(7) 0.0215(2) Uani 1 1 d . .
C1 C 1.44720(17) 1.12386(17) 1.24498(11) 0.0238(3) Uani 1 1 d . .
H8 H 1.5040 1.0694 1.2882 0.036 Uiso 1 1 calc R U
H1 H 1.3966 1.1839 1.2909 0.036 Uiso 1 1 calc R U
H7 H 1.5295 1.2014 1.2163 0.036 Uiso 1 1 calc R U
C2 C 1.31149(16) 0.99639(15) 1.15214(10) 0.0182(3) Uani 1 1 d . .
C3 C 1.14169(16) 0.97112(15) 1.14198(10) 0.0175(3) Uani 1 1 d . .
H9 H 1.1097 1.0333 1.1962 0.021 Uiso 1 1 calc R U
C4 C 1.01814(16) 0.85592(15) 1.05340(10) 0.0159(3) Uani 1 1 d . .
C5 C 1.06185(15) 0.76431(15) 0.97086(10) 0.0159(3) Uani 1 1 d . .
C6 C 0.93294(16) 0.64673(15) 0.87474(10) 0.0162(3) Uani 1 1 d . .
C7 C 0.76432(16) 0.60676(15) 0.86494(10) 0.0167(3) Uani 1 1 d . .
C8 C 0.63380(15) 0.47788(15) 0.77205(10) 0.0169(3) Uani 1 1 d . .
C9 C 0.50857(16) 0.34801(15) 0.79337(10) 0.0180(3) Uani 1 1 d . .
H15 H 0.5028 0.3474 0.8664 0.022 Uiso 1 1 calc R U
C10 C 0.39251(16) 0.21982(16) 0.70918(11) 0.0191(3) Uani 1 1 d . .
H2 H 0.3087 0.1313 0.7247 0.023 Uiso 1 1 calc R U
C11 C 0.39858(15) 0.22064(15) 0.60236(10) 0.0186(3) Uani 1 1 d . .
C12 C 0.27439(16) 0.08210(17) 0.51131(11) 0.0219(3) Uani 1 1 d . .
C13 C 0.63603(16) 0.47907(15) 0.66380(10) 0.0184(3) Uani 1 1 d . .
H4 H 0.7182 0.5686 0.6480 0.022 Uiso 1 1 calc R U
C14 C 0.52017(16) 0.35163(16) 0.57950(10) 0.0194(3) Uani 1 1 d . .
H3 H 0.5235 0.3534 0.5063 0.023 Uiso 1 1 calc R U
C15 C 1.35353(16) 0.89963(16) 1.07257(10) 0.0189(3) Uani 1 1 d . .
H6 H 1.4679 0.9117 1.0795 0.023 Uiso 1 1 calc R U
C16 C 1.23174(16) 0.78622(15) 0.98356(10) 0.0180(3) Uani 1 1 d . .
H5 H 1.2642 0.7225 0.9305 0.022 Uiso 1 1 calc R U
C17 C 0.83885(16) 0.82822(15) 1.04638(10) 0.0165(3) Uani 1 1 d . .
C18 C 0.70516(16) 0.69106(15) 0.95025(10) 0.0168(3) Uani 1 1 d . .
C19 C 0.99619(15) 0.57096(15) 0.78676(10) 0.0169(3) Uani 1 1 d . .
C20 C 0.97109(16) 0.40455(16) 0.76698(11) 0.0212(3) Uani 1 1 d . .
H14 H 0.9144 0.3385 0.8101 0.025 Uiso 1 1 calc R U
C21 C 1.02906(18) 0.33522(17) 0.68412(12) 0.0269(3) Uani 1 1 d . .
H13 H 1.0144 0.2223 0.6718 0.032 Uiso 1 1 calc R U
C22 C 1.10806(18) 0.42987(19) 0.61943(11) 0.0275(3) Uani 1 1 d . .
H12 H 1.1456 0.3813 0.5619 0.033 Uiso 1 1 calc R U
C23 C 1.13263(16) 0.59543(18) 0.63830(11) 0.0244(3) Uani 1 1 d . .
H11 H 1.1859 0.6600 0.5933 0.029 Uiso 1 1 calc R U
C24 C 1.07935(16) 0.66668(16) 0.72301(10) 0.0200(3) Uani 1 1 d . .
H10 H 1.0997 0.7810 0.7376 0.024 Uiso 1 1 calc R U

loop_
_atom_site_aniso_label
_atom_site_aniso_U_11
_atom_site_aniso_U_22
_atom_site_aniso_U_33
_atom_site_aniso_U_23
_atom_site_aniso_U_13
_atom_site_aniso_U_12
F1 0.0267(4) 0.0292(4) 0.0291(5) 0.0043(4) 0.0027(3) -0.0058(3)
F2 0.0262(4) 0.0352(5) 0.0396(5) -0.0139(4) 0.0004(4) 0.0145(4)
F3 0.0254(4) 0.0321(4) 0.0231(4) 0.0028(3) -0.0023(3) 0.0091(3)
O1 0.0219(5) 0.0196(4) 0.0201(5) 0.0044(4) 0.0091(4) 0.0084(4)
O2 0.0174(5) 0.0235(5) 0.0243(5) 0.0056(4) 0.0074(4) 0.0079(4)
C1 0.0221(7) 0.0243(7) 0.0208(7) 0.0029(5) 0.0016(5) 0.0067(6)
C2 0.0205(6) 0.0168(6) 0.0171(6) 0.0075(5) 0.0031(5) 0.0060(5)
C3 0.0228(6) 0.0157(6) 0.0161(6) 0.0065(5) 0.0067(5) 0.0079(5)
C4 0.0189(6) 0.0141(6) 0.0166(6) 0.0075(5) 0.0052(5) 0.0064(5)
C5 0.0181(6) 0.0139(6) 0.0171(6) 0.0069(5) 0.0051(5) 0.0061(5)
C6 0.0198(6) 0.0133(6) 0.0174(6) 0.0065(5) 0.0055(5) 0.0069(5)
C7 0.0187(6) 0.0156(6) 0.0176(6) 0.0068(5) 0.0056(5) 0.0070(5)
C8 0.0161(6) 0.0173(6) 0.0197(6) 0.0049(5) 0.0049(5) 0.0088(5)
C9 0.0188(6) 0.0195(6) 0.0185(6) 0.0064(5) 0.0065(5) 0.0088(5)
C10 0.0168(6) 0.0186(6) 0.0233(7) 0.0065(5) 0.0070(5) 0.0067(5)
C11 0.0157(6) 0.0195(6) 0.0208(6) 0.0034(5) 0.0031(5) 0.0081(5)
C12 0.0181(6) 0.0235(7) 0.0234(7) 0.0039(5) 0.0050(5) 0.0079(5)
C13 0.0170(6) 0.0186(6) 0.0210(6) 0.0074(5) 0.0058(5) 0.0066(5)
C14 0.0198(6) 0.0223(6) 0.0176(6) 0.0060(5) 0.0051(5) 0.0090(5)
C15 0.0168(6) 0.0198(6) 0.0211(6) 0.0084(5) 0.0041(5) 0.0068(5)
C16 0.0201(6) 0.0175(6) 0.0191(6) 0.0068(5) 0.0067(5) 0.0085(5)
C17 0.0213(6) 0.0152(6) 0.0168(6) 0.0085(5) 0.0083(5) 0.0076(5)
C18 0.0185(6) 0.0159(6) 0.0183(6) 0.0078(5) 0.0058(5) 0.0069(5)
C19 0.0140(6) 0.0177(6) 0.0172(6) 0.0015(5) 0.0010(5) 0.0064(5)
C20 0.0207(6) 0.0195(6) 0.0231(7) 0.0040(5) 0.0023(5) 0.0092(5)
C21 0.0278(7) 0.0228(7) 0.0277(7) -0.0031(6) -0.0002(6) 0.0145(6)
C22 0.0247(7) 0.0362(8) 0.0204(7) -0.0041(6) 0.0032(5) 0.0165(6)
C23 0.0188(6) 0.0328(7) 0.0196(6) 0.0035(6) 0.0054(5) 0.0084(6)
C24 0.0179(6) 0.0194(6) 0.0208(6) 0.0023(5) 0.0048(5) 0.0060(5)

loop_
_atom_type_symbol
_atom_type_description
_atom_type_scat_dispersion_real
_atom_type_scat_dispersion_imag
_atom_type_scat_source
C C 0.0181 0.0091 'International Tables Vol C Tables 4.2.6.8 and 6.1.1.4'
H H 0.0000 0.0000 'International Tables Vol C Tables 4.2.6.8 and 6.1.1.4'
O O 0.0492 0.0322 'International Tables Vol C Tables 4.2.6.8 and 6.1.1.4'
F F 0.0727 0.0534 'International Tables Vol C Tables 4.2.6.8 and 6.1.1.4'

loop_
_geom_angle_atom_site_label_1
_geom_angle_atom_site_label_2
_geom_angle_atom_site_label_3
_geom_angle
C2 C1 H8 109.5
C2 C1 H1 109.5
H8 C1 H1 109.5
C2 C1 H7 109.5
H8 C1 H7 109.5
H1 C1 H7 109.5
C3 C2 C15 117.95(12)
C3 C2 C1 121.86(12)
C15 C2 C1 120.19(12)
C2 C3 C4 121.01(12)
C2 C3 H9 119.5
C4 C3 H9 119.5
C3 C4 C5 120.83(11)
C3 C4 C17 119.84(11)
C5 C4 C17 119.32(11)
C16 C5 C4 117.76(11)
C16 C5 C6 120.94(11)
C4 C5 C6 121.30(11)
C7 C6 C5 122.97(11)
C7 C6 C19 120.59(11)
C5 C6 C19 116.44(10)
C6 C7 C18 119.54(11)
C6 C7 C8 122.89(11)
C18 C7 C8 117.56(10)
C9 C8 C13 118.59(12)
C9 C8 C7 119.08(11)
C13 C8 C7 122.29(11)
C10 C9 C8 120.68(12)
C10 C9 H15 119.7
C8 C9 H15 119.7
C11 C10 C9 120.10(12)
C11 C10 H2 120.0
C9 C10 H2 120.0
C10 C11 C14 119.95(12)
C10 C11 C12 120.29(12)
C14 C11 C12 119.75(11)
F2 C12 F1 106.66(11)
F2 C12 F3 105.16(11)
F1 C12 F3 106.20(10)
F2 C12 C11 113.43(10)
F1 C12 C11 112.73(11)
F3 C12 C11 112.08(11)
C14 C13 C8 120.89(11)
C14 C13 H4 119.6
C8 C13 H4 119.6
C13 C14 C11 119.74(12)
C13 C14 H3 120.1
C11 C14 H3 120.1
C16 C15 C2 121.38(12)
C16 C15 H6 119.3
C2 C15 H6 119.3
C15 C16 C5 120.96(12)
C15 C16 H5 119.5
C5 C16 H5 119.5
O1 C17 C4 123.57(12)
O1 C17 C18 118.44(11)
C4 C17 C18 117.98(10)
O2 C18 C7 123.54(12)
O2 C18 C17 118.00(11)
C7 C18 C17 118.42(10)
C20 C19 C24 119.64(12)
C20 C19 C6 120.49(11)
C24 C19 C6 119.86(11)
C21 C20 C19 119.90(13)
C21 C20 H14 120.1
C19 C20 H14 120.1
C22 C21 C20 120.23(13)
C22 C21 H13 119.9
C20 C21 H13 119.9
C21 C22 C23 120.16(13)
C21 C22 H12 119.9
C23 C22 H12 119.9
C22 C23 C24 119.90(13)
C22 C23 H11 120.1
C24 C23 H11 120.1
C23 C24 C19 120.13(12)
C23 C24 H10 119.9
C19 C24 H10 119.9

loop_
_geom_bond_atom_site_label_1
_geom_bond_atom_site_label_2
_geom_bond_distance
F1 C12 1.3369(16)
F2 C12 1.3348(16)
F3 C12 1.3492(16)
O1 C17 1.2146(15)
O2 C18 1.2157(16)
C1 C2 1.5038(17)
C1 H8 0.9800
C1 H1 0.9800
C1 H7 0.9800
C2 C3 1.3946(18)
C2 C15 1.3960(18)
C3 C4 1.3953(18)
C3 H9 0.9500
C4 C5 1.4051(17)
C4 C17 1.4764(17)
C5 C16 1.3992(18)
C5 C6 1.4759(17)
C6 C7 1.3628(18)
C6 C19 1.4911(17)
C7 C18 1.4791(17)
C7 C8 1.4913(17)
C8 C9 1.3945(18)
C8 C13 1.3988(18)
C9 C10 1.3859(18)
C9 H15 0.9500
C10 C11 1.3859(19)
C10 H2 0.9500
C11 C14 1.3936(18)
C11 C12 1.4947(18)
C13 C14 1.3831(18)
C13 H4 0.9500
C14 H3 0.9500
C15 C16 1.3874(18)
C15 H6 0.9500
C16 H5 0.9500
C17 C18 1.5518(17)
C19 C20 1.3919(18)
C19 C24 1.3924(18)
C20 C21 1.3874(19)
C20 H14 0.9500
C21 C22 1.383(2)
C21 H13 0.9500
C22 C23 1.386(2)
C22 H12 0.9500
C23 C24 1.3872(18)
C23 H11 0.9500
C24 H10 0.9500
